data_1546614
loop_
_publ_author_name
'Chang, Jian'
'Xu, Cong'
'Gao, Jie'
'Gao, Fengyun'
'Zhu, Dongsheng'
'Wang, Mang'

_publ_section_title
;
 Me3SiCF2Br-Self-Assisted Domino Reaction: Catalytic Synthesis of
 \a,\a-Difluorocyclopentanones from Methylvinylketones.
;
_journal_name_full 'Organic letters'
_journal_paper_doi 10.1021/acs.orglett.7b00611
_journal_year 2017
_chemical_formula_sum 'C18 H14 F2 O2'
_chemical_formula_weight 300.29
_space_group_crystal_system triclinic
_space_group_IT_number 2
_space_group_name_Hall '-P 1'
_space_group_name_H-M_alt 'P -1'
_symmetry_space_group_name_Hall '-P 1'
_symmetry_space_group_name_H-M 'P -1'
_atom_sites_solution_hydrogens mixed
_audit_creation_method SHELXL-2014/7
_cell_angle_alpha 77.172(5)
_cell_angle_beta 75.946(5)
_cell_angle_gamma 79.191(5)
_cell_formula_units_Z 2
_cell_length_a 6.572(5)
_cell_length_b 9.090(5)
_cell_length_c 12.884(5)
_cell_measurement_reflns_used 1785
_cell_measurement_temperature 293(2)
_cell_measurement_theta_max 27.1305
_cell_measurement_theta_min 2.314
_cell_volume 720.7(7)
_computing_cell_refinement 'Bruker SAINT v8.34a'
_computing_data_collection 'Bruker APEX 2'
_computing_data_reduction 'Bruker SAINT v8.34a'
_computing_molecular_graphics 'Bruker SHELXTL'
_computing_publication_material 'Bruker SHELXTL & local programs'
_computing_structure_refinement 'SHELXL-2014/7 (Sheldrick, 2014)'
_computing_structure_solution 'Bruker SHELXTL 2014/4'
_diffrn_ambient_temperature 293(2)
_diffrn_detector_area_resol_mean 0.01
_diffrn_measured_fraction_theta_full 0.998
_diffrn_measured_fraction_theta_max 0.988
_diffrn_measurement_device_type 'Bruker Smart Apex II CCD'
_diffrn_measurement_method \w-2\q
_diffrn_radiation_type MoK\a
_diffrn_radiation_wavelength 0.71069
_diffrn_reflns_av_R_equivalents 0.0210
_diffrn_reflns_av_unetI/netI 0.0398
_diffrn_reflns_Laue_measured_fraction_full 0.998
_diffrn_reflns_Laue_measured_fraction_max 0.988
_diffrn_reflns_limit_h_max 8
_diffrn_reflns_limit_h_min -7
_diffrn_reflns_limit_k_max 11
_diffrn_reflns_limit_k_min -12
_diffrn_reflns_limit_l_max 16
_diffrn_reflns_limit_l_min -17
_diffrn_reflns_number 5378
_diffrn_reflns_point_group_measured_fraction_full 0.998
_diffrn_reflns_point_group_measured_fraction_max 0.988
_diffrn_reflns_theta_full 25.240
_diffrn_reflns_theta_max 28.341
_diffrn_reflns_theta_min 2.321
_diffrn_source 'fine-focus sealed tube'
_exptl_absorpt_coefficient_mu 0.106
_exptl_absorpt_correction_T_max 0.9749
_exptl_absorpt_correction_T_min 0.9728
_exptl_absorpt_correction_type multi-scan
_exptl_absorpt_process_details 'SADABS 2014/4 Bruker AXS Madison WI USA'
_exptl_crystal_colour colorless
_exptl_crystal_density_diffrn 1.384
_exptl_crystal_description block
_exptl_crystal_F_000 312
_exptl_crystal_size_max 0.260
_exptl_crystal_size_mid 0.240
_exptl_crystal_size_min 0.240
_refine_diff_density_max 0.318
_refine_diff_density_min -0.493
_refine_diff_density_rms 0.107
_refine_ls_extinction_method none
_refine_ls_goodness_of_fit_ref 1.046
_refine_ls_hydrogen_treatment constr
_refine_ls_matrix_type full
_refine_ls_number_parameters 199
_refine_ls_number_reflns 3558
_refine_ls_number_restraints 0
_refine_ls_restrained_S_all 1.046
_refine_ls_R_factor_all 0.0846
_refine_ls_R_factor_gt 0.0592
_refine_ls_shift/su_max 0.000
_refine_ls_shift/su_mean 0.000
_refine_ls_structure_factor_coef Fsqd
_refine_ls_weighting_details 'w=1/[\s^2^(Fo^2^)+(0.1132P)^2^] where P=(Fo^2^+2Fc^2^)/3'
_refine_ls_weighting_scheme calc
_refine_ls_wR_factor_gt 0.1626
_refine_ls_wR_factor_ref 0.1839
_reflns_Friedel_coverage 0.000
_reflns_number_gt 2386
_reflns_number_total 3558
_reflns_threshold_expression 'I > 2\s(I)'
_cod_data_source_file ol7b00611_si_002.cif
_cod_data_source_block 2
_cod_database_code 1546614
_shelx_shelxl_version_number 2014/7
_shelx_space_group_comment
;
The symmetry employed for this shelxl refinement is uniquely defined
by the following loop, which should always be used as a source of
symmetry information in preference to the above space-group names.
They are only intended as comments.
;
_shelx_estimated_absorpt_t_min 0.973
_shelx_estimated_absorpt_t_max 0.975

loop_
_space_group_symop_operation_xyz
'x, y, z'
'-x, -y, -z'

loop_
_atom_site_label
_atom_site_type_symbol
_atom_site_fract_x
_atom_site_fract_y
_atom_site_fract_z
_atom_site_U_iso_or_equiv
_atom_site_adp_type
_atom_site_occupancy
_atom_site_site_symmetry_order
_atom_site_calc_flag
_atom_site_refinement_flags_posn
_atom_site_refinement_flags_adp
C1 C -0.2200(3) 0.2140(2) 0.84725(14) 0.0495(4) Uani 1 1 d . .
H1A H -0.0868 0.1630 0.8557 0.059 Uiso 1 1 calc R U
O1 O 0.31464(18) -0.00906(17) 0.61619(12) 0.0659(4) Uani 1 1 d . .
F1 F -0.0882(2) -0.15065(18) 0.97326(10) 0.0890(5) Uani 1 1 d . .
C2 C -0.2952(3) 0.3480(2) 0.88592(16) 0.0600(5) Uani 1 1 d . .
H2A H -0.2138 0.3857 0.9212 0.072 Uiso 1 1 calc R U
O2 O 0.2557(2) -0.20666(17) 0.78410(13) 0.0725(4) Uani 1 1 d . .
H1WA H 0.3157 -0.2050 0.7179 0.087 Uiso 1 1 d R U
F2 F -0.0809(2) -0.35694(14) 0.91382(12) 0.0899(5) Uani 1 1 d . .
C3 C -0.4894(4) 0.4257(2) 0.87252(15) 0.0656(6) Uani 1 1 d . .
H3A H -0.5392 0.5170 0.8976 0.079 Uiso 1 1 calc R U
C4 C -0.6097(3) 0.3688(3) 0.82227(17) 0.0704(6) Uani 1 1 d . .
H4A H -0.7422 0.4210 0.8136 0.084 Uiso 1 1 calc R U
C5 C -0.5349(3) 0.2332(2) 0.78409(16) 0.0599(5) Uani 1 1 d . .
H5A H -0.6181 0.1954 0.7500 0.072 Uiso 1 1 calc R U
C6 C -0.3394(2) 0.15402(18) 0.79603(12) 0.0408(4) Uani 1 1 d . .
C7 C -0.1074(3) -0.2027(2) 0.88440(16) 0.0570(5) Uani 1 1 d . .
C8 C -0.3122(3) -0.1367(2) 0.85131(16) 0.0567(5) Uani 1 1 d . .
H8A H -0.4167 -0.1039 0.9122 0.068 Uiso 1 1 calc R U
H8B H -0.3661 -0.2113 0.8257 0.068 Uiso 1 1 calc R U
C9 C -0.2631(2) 0.00241(18) 0.75773(13) 0.0414(4) Uani 1 1 d . .
H9A H -0.3334 0.0003 0.6993 0.050 Uiso 1 1 calc R U
C10 C -0.0257(2) -0.03020(17) 0.71733(12) 0.0403(4) Uani 1 1 d . .
C11 C 0.0618(3) -0.1494(2) 0.78939(15) 0.0498(4) Uani 1 1 d . .
C12 C 0.1144(2) 0.04218(19) 0.62687(14) 0.0447(4) Uani 1 1 d . .
C13 C 0.0608(3) 0.1724(2) 0.54238(13) 0.0460(4) Uani 1 1 d . .
C14 C -0.1441(3) 0.2295(2) 0.52818(14) 0.0563(5) Uani 1 1 d . .
H14A H -0.2580 0.1850 0.5739 0.068 Uiso 1 1 calc R U
C15 C -0.1791(4) 0.3520(3) 0.44635(17) 0.0698(6) Uani 1 1 d . .
H15A H -0.3166 0.3888 0.4369 0.084 Uiso 1 1 calc R U
C16 C -0.0130(4) 0.4205(3) 0.37858(17) 0.0788(7) Uani 1 1 d . .
H16A H -0.0381 0.5045 0.3247 0.095 Uiso 1 1 calc R U
C17 C 0.1915(4) 0.3635(3) 0.39123(19) 0.0826(7) Uani 1 1 d . .
H17A H 0.3046 0.4084 0.3450 0.099 Uiso 1 1 calc R U
C18 C 0.2285(3) 0.2408(3) 0.47164(16) 0.0657(5) Uani 1 1 d . .
H18A H 0.3668 0.2028 0.4791 0.079 Uiso 1 1 calc R U

loop_
_atom_site_aniso_label
_atom_site_aniso_U_11
_atom_site_aniso_U_22
_atom_site_aniso_U_33
_atom_site_aniso_U_23
_atom_site_aniso_U_13
_atom_site_aniso_U_12
C1 0.0482(9) 0.0475(9) 0.0548(9) -0.0158(7) -0.0121(7) -0.0028(7)
O1 0.0365(7) 0.0755(10) 0.0786(9) -0.0171(7) -0.0040(6) 0.0024(6)
F1 0.1175(11) 0.1030(11) 0.0577(7) -0.0105(7) -0.0322(7) -0.0302(9)
C2 0.0741(13) 0.0496(10) 0.0588(10) -0.0200(8) -0.0095(9) -0.0092(9)
O2 0.0525(8) 0.0686(9) 0.0934(11) -0.0083(8) -0.0303(7) 0.0106(6)
F2 0.0996(10) 0.0442(7) 0.1139(11) 0.0108(7) -0.0234(8) -0.0094(6)
C3 0.0880(15) 0.0473(10) 0.0493(10) -0.0142(8) -0.0033(9) 0.0123(9)
C4 0.0627(12) 0.0726(14) 0.0645(12) -0.0195(10) -0.0137(10) 0.0273(10)
C5 0.0467(10) 0.0727(13) 0.0616(11) -0.0234(9) -0.0172(8) 0.0090(8)
C6 0.0372(8) 0.0442(8) 0.0378(7) -0.0090(6) -0.0037(6) -0.0015(6)
C7 0.0732(12) 0.0399(9) 0.0605(11) -0.0028(8) -0.0245(9) -0.0085(8)
C8 0.0536(10) 0.0494(10) 0.0659(11) -0.0066(8) -0.0081(8) -0.0148(8)
C9 0.0359(8) 0.0443(9) 0.0469(8) -0.0122(7) -0.0112(6) -0.0046(6)
C10 0.0351(8) 0.0418(8) 0.0476(8) -0.0164(7) -0.0125(6) 0.0000(6)
C11 0.0467(9) 0.0444(9) 0.0635(10) -0.0153(8) -0.0213(8) -0.0004(7)
C12 0.0378(8) 0.0480(9) 0.0510(9) -0.0210(7) -0.0078(6) -0.0004(6)
C13 0.0493(9) 0.0498(10) 0.0405(8) -0.0170(7) -0.0044(6) -0.0075(7)
C14 0.0563(11) 0.0642(12) 0.0463(9) -0.0103(8) -0.0098(8) -0.0041(8)
C15 0.0810(14) 0.0715(14) 0.0565(11) -0.0072(10) -0.0237(10) -0.0033(11)
C16 0.118(2) 0.0681(14) 0.0530(11) 0.0010(10) -0.0241(12) -0.0247(13)
C17 0.0969(18) 0.0911(18) 0.0590(12) 0.0022(12) -0.0077(11) -0.0418(14)
C18 0.0614(12) 0.0759(14) 0.0581(11) -0.0108(10) -0.0043(9) -0.0186(10)

loop_
_atom_type_symbol
_atom_type_description
_atom_type_scat_dispersion_real
_atom_type_scat_dispersion_imag
_atom_type_scat_source
C C 0.0033 0.0016 'International Tables Vol C Tables 4.2.6.8 and 6.1.1.4'
O O 0.0106 0.0060 'International Tables Vol C Tables 4.2.6.8 and 6.1.1.4'
F F 0.0171 0.0103 'International Tables Vol C Tables 4.2.6.8 and 6.1.1.4'
H H 0.0000 0.0000 'International Tables Vol C Tables 4.2.6.8 and 6.1.1.4'

loop_
_geom_angle_atom_site_label_1
_geom_angle_atom_site_label_2
_geom_angle_atom_site_label_3
_geom_angle
C2 C1 C6 121.17(17)
C3 C2 C1 120.10(18)
C4 C3 C2 119.75(18)
C3 C4 C5 120.19(18)
C6 C5 C4 120.92(18)
C5 C6 C1 117.86(16)
C5 C6 C9 120.32(14)
C1 C6 C9 121.78(14)
F2 C7 F1 104.97(15)
F2 C7 C8 114.00(15)
F1 C7 C8 111.82(16)
F2 C7 C11 111.70(17)
F1 C7 C11 108.62(15)
C8 C7 C11 105.74(15)
C7 C8 C9 105.86(14)
C10 C9 C6 114.56(12)
C10 C9 C8 103.28(13)
C6 C9 C8 112.37(14)
C11 C10 C12 117.80(15)
C11 C10 C9 110.18(14)
C12 C10 C9 131.91(14)
O2 C11 C10 128.43(17)
O2 C11 C7 121.31(16)
C10 C11 C7 110.19(15)
O1 C12 C10 117.43(15)
O1 C12 C13 114.87(14)
C10 C12 C13 127.70(14)
C14 C13 C18 118.50(18)
C14 C13 C12 124.29(15)
C18 C13 C12 117.21(16)
C15 C14 C13 120.18(18)
C16 C15 C14 120.8(2)
C15 C16 C17 119.4(2)
C18 C17 C16 120.3(2)
C17 C18 C13 120.7(2)

loop_
_geom_bond_atom_site_label_1
_geom_bond_atom_site_label_2
_geom_bond_distance
C1 C2 1.378(3)
C1 C6 1.386(2)
O1 C12 1.295(2)
F1 C7 1.372(2)
C2 C3 1.368(3)
O2 C11 1.274(2)
F2 C7 1.358(2)
C3 C4 1.365(3)
C4 C5 1.388(3)
C5 C6 1.376(2)
C6 C9 1.522(2)
C7 C8 1.488(3)
C7 C11 1.499(3)
C8 C9 1.563(2)
C9 C10 1.515(2)
C10 C11 1.395(2)
C10 C12 1.416(2)
C12 C13 1.473(3)
C13 C14 1.390(3)
C13 C18 1.396(3)
C14 C15 1.380(3)
C15 C16 1.375(3)
C16 C17 1.381(4)
C17 C18 1.372(3)
